data_4022517
loop_
_publ_author_name
'Alexander Shivanyuk'
'Jan C. Friese'
'Steve D\"oring'
'Julius Rebek, Jr.'

_publ_section_title
;
 Solvent-Stabilized Molecular Capsules
;
_journal_name_full 'Journal of Organic Chemistry'
_journal_page_first 6489
_journal_page_last 6496
_journal_paper_doi 10.1021/jo034791+
_journal_volume 68
_journal_year 2003
_chemical_formula_sum 'C62 H63 O10'
_chemical_formula_weight 968.12
_chemical_name_common resorcinarene
_chemical_name_systematic
;
  ?
;
_space_group_IT_number 2
_symmetry_cell_setting triclinic
_symmetry_space_group_name_Hall '-P 1'
_symmetry_space_group_name_H-M 'P -1'
_atom_sites_solution_hydrogens geom
_atom_sites_solution_primary direct
_atom_sites_solution_secondary difmap
_audit_creation_method SHELXL-97
_cell_angle_alpha 98.691(4)
_cell_angle_beta 91.894(4)
_cell_angle_gamma 102.227(4)
_cell_formula_units_Z 2
_cell_length_a 11.663(3)
_cell_length_b 14.711(3)
_cell_length_c 15.699(3)
_cell_measurement_temperature 293(2)
_cell_volume 2596.2(9)
_computing_structure_refinement 'SHELXL-97 (Sheldrick, 1997)'
_diffrn_ambient_temperature 293(2)
_diffrn_measured_fraction_theta_full 0.974
_diffrn_measured_fraction_theta_max 0.974
_diffrn_radiation_monochromator graphite
_diffrn_radiation_source 'fine-focus sealed tube'
_diffrn_radiation_type MoK\a
_diffrn_radiation_wavelength 0.71073
_diffrn_reflns_av_R_equivalents 0.0776
_diffrn_reflns_av_sigmaI/netI 0.1713
_diffrn_reflns_limit_h_max 15
_diffrn_reflns_limit_h_min -15
_diffrn_reflns_limit_k_max 18
_diffrn_reflns_limit_k_min -19
_diffrn_reflns_limit_l_max 20
_diffrn_reflns_limit_l_min -20
_diffrn_reflns_number 24139
_diffrn_reflns_theta_full 28.03
_diffrn_reflns_theta_max 28.03
_diffrn_reflns_theta_min 1.32
_exptl_absorpt_coefficient_mu 0.083
_exptl_crystal_density_diffrn 1.238
_exptl_crystal_density_method 'not measured'
_exptl_crystal_F_000 1030
_refine_diff_density_max 0.291
_refine_diff_density_min -0.197
_refine_diff_density_rms 0.041
_refine_ls_extinction_method none
_refine_ls_goodness_of_fit_ref 0.926
_refine_ls_hydrogen_treatment mixed
_refine_ls_matrix_type full
_refine_ls_number_parameters 660
_refine_ls_number_reflns 12264
_refine_ls_number_restraints 0
_refine_ls_restrained_S_all 0.926
_refine_ls_R_factor_all 0.2287
_refine_ls_R_factor_gt 0.0684
_refine_ls_shift/su_max 0.001
_refine_ls_shift/su_mean 0.000
_refine_ls_structure_factor_coef Fsqd
_refine_ls_weighting_details 'calc w=1/[\s^2^(Fo^2^)+(0.0450P)^2^+0.0000P] where P=(Fo^2^+2Fc^2^)/3'
_refine_ls_weighting_scheme calc
_refine_ls_wR_factor_gt 0.1162
_refine_ls_wR_factor_ref 0.1644
_reflns_number_gt 4117
_reflns_number_total 12264
_reflns_threshold_expression >2sigma(I)
_cod_data_source_file jo034791+si20030620_115108_2.cif
_cod_data_source_block lsas1
_cod_database_code 4022517

loop_
_symmetry_equiv_pos_as_xyz
'x, y, z'
'-x, -y, -z'

loop_
_atom_site_label
_atom_site_type_symbol
_atom_site_fract_x
_atom_site_fract_y
_atom_site_fract_z
_atom_site_U_iso_or_equiv
_atom_site_adp_type
_atom_site_occupancy
_atom_site_symmetry_multiplicity
_atom_site_calc_flag
_atom_site_refinement_flags
C1 C 0.3921(3) 0.4431(2) 0.1282(2) 0.0418(9) Uani 1 1 d .
H1 H 0.4466 0.4730 0.0892 0.050 Uiso 1 1 calc R
C1A C 0.4582(3) 0.4633(2) 0.2182(2) 0.0478(9) Uani 1 1 d .
H1A1 H 0.4052 0.4375 0.2592 0.057 Uiso 1 1 calc R
H1A2 H 0.5230 0.4313 0.2158 0.057 Uiso 1 1 calc R
C1B C 0.5065(3) 0.5683(2) 0.2507(2) 0.0617(11) Uani 1 1 d .
H1B1 H 0.5539 0.5955 0.2074 0.074 Uiso 1 1 calc R
H1B2 H 0.4413 0.5995 0.2585 0.074 Uiso 1 1 calc R
C1C C 0.5799(3) 0.5860(2) 0.3346(2) 0.0512(10) Uani 1 1 d .
C1D C 0.5323(4) 0.5987(3) 0.4128(3) 0.0840(14) Uani 1 1 d .
H1D H 0.4521 0.5962 0.4146 0.101 Uiso 1 1 calc .
C1E C 0.6006(6) 0.6149(4) 0.4889(3) 0.1090(19) Uani 1 1 d .
H1E H 0.5664 0.6239 0.5413 0.131 Uiso 1 1 calc .
C1F C 0.7159(6) 0.6179(4) 0.4882(4) 0.102(2) Uani 1 1 d .
H1F H 0.7619 0.6285 0.5398 0.122 Uiso 1 1 calc .
C1G C 0.7650(4) 0.6054(4) 0.4115(4) 0.1045(18) Uani 1 1 d .
H1G H 0.8451 0.6072 0.4104 0.125 Uiso 1 1 calc .
C1H C 0.6975(4) 0.5902(3) 0.3354(3) 0.0812(14) Uani 1 1 d .
H1H H 0.7329 0.5826 0.2834 0.097 Uiso 1 1 calc .
C2 C 0.3586(3) 0.3382(2) 0.0916(2) 0.0423(9) Uani 1 1 d .
C3 C 0.3519(3) 0.3061(3) 0.0024(2) 0.0467(9) Uani 1 1 d .
C4 C 0.3263(3) 0.2118(3) -0.0297(2) 0.0492(9) Uani 1 1 d .
H4 H 0.3233 0.1917 -0.0890 0.059 Uiso 1 1 calc .
C5 C 0.3049(3) 0.1468(2) 0.0253(2) 0.0440(9) Uani 1 1 d .
C6 C 0.3063(3) 0.1733(2) 0.1143(2) 0.0388(8) Uani 1 1 d .
C7 C 0.3339(3) 0.2695(2) 0.1442(2) 0.0417(9) Uani 1 1 d .
H7 H 0.3362 0.2894 0.2035 0.050 Uiso 1 1 calc .
C8 C 0.2740(3) 0.0996(2) 0.1732(2) 0.0418(9) Uani 1 1 d .
H8 H 0.2984 0.0430 0.1457 0.050 Uiso 1 1 calc R
C8A C 0.3407(3) 0.1288(2) 0.2631(2) 0.0486(9) Uani 1 1 d .
H8A1 H 0.4243 0.1462 0.2556 0.058 Uiso 1 1 calc R
H8A2 H 0.3173 0.1840 0.2928 0.058 Uiso 1 1 calc R
C8B C 0.3185(3) 0.0513(3) 0.3193(2) 0.0557(10) Uani 1 1 d .
H8B1 H 0.3577 0.0766 0.3760 0.067 Uiso 1 1 calc R
H8B2 H 0.2348 0.0342 0.3265 0.067 Uiso 1 1 calc R
C8C C 0.3597(3) -0.0365(3) 0.2842(2) 0.0514(10) Uani 1 1 d .
C8D C 0.2818(4) -0.1171(3) 0.2472(3) 0.0745(13) Uani 1 1 d .
H8D H 0.2018 -0.1183 0.2432 0.089 Uiso 1 1 calc .
C8E C 0.3219(7) -0.1971(4) 0.2157(4) 0.109(2) Uani 1 1 d .
H8E H 0.2685 -0.2518 0.1908 0.131 Uiso 1 1 calc .
C8F C 0.4380(8) -0.1964(5) 0.2208(4) 0.122(3) Uani 1 1 d .
H8F H 0.4643 -0.2505 0.2000 0.147 Uiso 1 1 calc .
C8G C 0.5162(5) -0.1159(5) 0.2568(4) 0.1049(19) Uani 1 1 d .
H8G H 0.5961 -0.1151 0.2601 0.126 Uiso 1 1 calc .
C8H C 0.4782(4) -0.0361(3) 0.2880(3) 0.0750(13) Uani 1 1 d .
H8H H 0.5324 0.0185 0.3119 0.090 Uiso 1 1 calc .
C9 C 0.1427(3) 0.0726(2) 0.1780(2) 0.0391(8) Uani 1 1 d .
C10 C 0.0736(3) -0.0078(2) 0.1272(2) 0.0431(9) Uani 1 1 d .
C11 C -0.0456(3) -0.0321(2) 0.1307(2) 0.0460(9) Uani 1 1 d .
H11 H -0.0890 -0.0863 0.0962 0.055 Uiso 1 1 calc .
C12 C -0.1012(3) 0.0241(2) 0.1856(2) 0.0417(9) Uani 1 1 d .
C13 C -0.0391(3) 0.1043(2) 0.23933(19) 0.0390(8) Uani 1 1 d .
C14 C 0.0817(3) 0.1265(2) 0.2327(2) 0.0408(9) Uani 1 1 d .
H14 H 0.1248 0.1810 0.2670 0.049 Uiso 1 1 calc .
C15 C -0.0985(3) 0.1648(2) 0.30400(19) 0.0383(8) Uani 1 1 d .
H15 H -0.1756 0.1258 0.3116 0.046 Uiso 1 1 calc R
C15A C -0.0336(3) 0.1918(2) 0.39313(18) 0.0408(9) Uani 1 1 d .
H15A H 0.0475 0.2224 0.3875 0.049 Uiso 1 1 calc R
H15B H -0.0695 0.2365 0.4287 0.049 Uiso 1 1 calc R
C15B C -0.0361(3) 0.1064(2) 0.4374(2) 0.0619(11) Uani 1 1 d .
H15C H -0.1171 0.0784 0.4461 0.074 Uiso 1 1 calc R
H15D H -0.0056 0.0599 0.3995 0.074 Uiso 1 1 calc R
C15C C 0.0337(4) 0.1286(2) 0.5228(2) 0.0535(10) Uani 1 1 d .
C15D C -0.0177(4) 0.1426(3) 0.5993(3) 0.0684(12) Uani 1 1 d .
H15E H -0.0985 0.1378 0.5990 0.082 Uiso 1 1 calc .
C15E C 0.0494(5) 0.1641(3) 0.6780(3) 0.0878(15) Uani 1 1 d .
H15F H 0.0132 0.1739 0.7294 0.105 Uiso 1 1 calc .
C15F C 0.1661(5) 0.1704(3) 0.6795(3) 0.0925(16) Uani 1 1 d .
H15G H 0.2106 0.1842 0.7319 0.111 Uiso 1 1 calc .
C15G C 0.2196(4) 0.1567(4) 0.6039(4) 0.0914(15) Uani 1 1 d .
H15H H 0.3004 0.1614 0.6045 0.110 Uiso 1 1 calc .
C15H C 0.1524(4) 0.1358(3) 0.5268(3) 0.0765(13) Uani 1 1 d .
H15I H 0.1893 0.1263 0.4756 0.092 Uiso 1 1 calc .
C16 C -0.1223(3) 0.2491(2) 0.26617(19) 0.0367(8) Uani 1 1 d .
C17 C -0.2235(3) 0.2407(2) 0.2140(2) 0.0448(9) Uani 1 1 d .
C18 C -0.2467(3) 0.3151(3) 0.1774(2) 0.0485(9) Uani 1 1 d .
H18 H -0.3155 0.3077 0.1430 0.058 Uiso 1 1 calc .
C19 C -0.1673(3) 0.4002(2) 0.1924(2) 0.0427(9) Uani 1 1 d .
C20 C -0.0651(3) 0.4153(2) 0.24575(19) 0.0387(8) Uani 1 1 d .
C21 C -0.0463(3) 0.3369(2) 0.28072(19) 0.0391(8) Uani 1 1 d .
H21 H 0.0217 0.3444 0.3161 0.047 Uiso 1 1 calc .
C22 C 0.0206(3) 0.5093(2) 0.2630(2) 0.0427(9) Uani 1 1 d .
H22 H -0.0261 0.5568 0.2593 0.051 Uiso 1 1 calc R
C22A C 0.0851(3) 0.5349(2) 0.35268(19) 0.0477(9) Uani 1 1 d .
H22A H 0.0292 0.5223 0.3961 0.057 Uiso 1 1 calc R
H22B H 0.1422 0.4962 0.3566 0.057 Uiso 1 1 calc R
C22B C 0.1470(4) 0.6379(3) 0.3697(2) 0.0694(12) Uani 1 1 d .
H22C H 0.1923 0.6509 0.3205 0.083 Uiso 1 1 calc R
H22D H 0.0873 0.6750 0.3718 0.083 Uiso 1 1 calc R
C22C C 0.2276(3) 0.6730(3) 0.4496(2) 0.0590(11) Uani 1 1 d .
C22D C 0.2288(4) 0.6234(3) 0.5161(3) 0.0685(12) Uani 1 1 d .
H22E H 0.1774 0.5649 0.5122 0.082 Uiso 1 1 calc .
C22E C 0.3043(4) 0.6573(4) 0.5898(3) 0.0873(15) Uani 1 1 d .
H22F H 0.3049 0.6217 0.6339 0.105 Uiso 1 1 calc .
C22F C 0.3768(5) 0.7431(5) 0.5958(3) 0.115(2) Uani 1 1 d .
H22G H 0.4267 0.7676 0.6451 0.138 Uiso 1 1 calc .
C22G C 0.3773(5) 0.7943(4) 0.5299(4) 0.123(2) Uani 1 1 d .
H22H H 0.4278 0.8533 0.5347 0.148 Uiso 1 1 calc .
C22H C 0.3041(4) 0.7595(3) 0.4568(3) 0.0888(15) Uani 1 1 d .
H22I H 0.3060 0.7945 0.4120 0.107 Uiso 1 1 calc .
C23 C 0.1059(3) 0.5185(2) 0.1916(2) 0.0398(8) Uani 1 1 d .
C24 C 0.0880(3) 0.5676(2) 0.1245(2) 0.0445(9) Uani 1 1 d .
C25 C 0.1653(3) 0.5760(2) 0.0596(2) 0.0479(9) Uani 1 1 d .
H25 H 0.1520 0.6086 0.0152 0.057 Uiso 1 1 calc .
C26 C 0.2615(3) 0.5364(2) 0.0608(2) 0.0434(9) Uani 1 1 d .
C27 C 0.2854(3) 0.4872(2) 0.1271(2) 0.0402(9) Uani 1 1 d .
C28 C 0.2040(3) 0.4801(2) 0.1896(2) 0.0434(9) Uani 1 1 d .
H28 H 0.2166 0.4469 0.2337 0.052 Uiso 1 1 calc .
C29 C 0.3936(5) -0.1469(4) 0.0163(3) 0.1129(18) Uani 1 1 d .
H29A H 0.4289 -0.0994 0.0641 0.169 Uiso 1 1 calc R
H29B H 0.4107 -0.2062 0.0244 0.169 Uiso 1 1 calc R
H29C H 0.3100 -0.1525 0.0128 0.169 Uiso 1 1 calc R
C30 C -0.0297(4) 0.7343(3) -0.0518(2) 0.0773(13) Uani 1 1 d .
H30A H -0.0822 0.7766 -0.0516 0.116 Uiso 1 1 calc R
H30B H -0.0732 0.6707 -0.0694 0.116 Uiso 1 1 calc R
H30C H 0.0298 0.7493 -0.0913 0.116 Uiso 1 1 calc R
O1 O 0.3717(2) 0.36541(17) -0.05735(14) 0.0640(7) Uani 1 1 d .
H1A H 0.3654 0.4182 -0.0354 0.096 Uiso 1 1 calc R
O2 O 0.2836(2) 0.05104(16) -0.00624(14) 0.0579(7) Uani 1 1 d .
H2 H 0.2628 0.0418 -0.0578 0.087 Uiso 1 1 calc R
O3 O 0.1233(2) -0.06874(15) 0.07133(16) 0.0562(7) Uani 1 1 d .
H3 H 0.1704 -0.0383 0.0431 0.084 Uiso 1 1 calc R
O4 O -0.2229(2) -0.00424(15) 0.18186(15) 0.0526(7) Uani 1 1 d .
H4A H -0.2509 0.0404 0.2021 0.079 Uiso 1 1 calc R
O5 O -0.3027(2) 0.15416(16) 0.20119(16) 0.0596(7) Uani 1 1 d .
H5 H -0.3476 0.1506 0.1589 0.089 Uiso 1 1 calc R
O6 O -0.1971(2) 0.47039(16) 0.15227(15) 0.0525(7) Uani 1 1 d .
H6 H -0.1380 0.5113 0.1497 0.079 Uiso 1 1 calc R
O7 O -0.0086(2) 0.60706(17) 0.12594(15) 0.0580(7) Uani 1 1 d .
H7A H -0.0017 0.6456 0.0927 0.087 Uiso 1 1 calc R
O8 O 0.3365(2) 0.54301(16) -0.00610(14) 0.0520(6) Uani 1 1 d .
O9 O 0.0231(2) 0.7437(2) 0.03119(17) 0.0785(9) Uani 1 1 d .
H9 H -0.0276 0.7400 0.0662 0.118 Uiso 1 1 calc R
O10 O 0.4390(3) -0.1219(3) -0.0599(2) 0.1182(13) Uani 1 1 d .
H10 H 0.4894 -0.1515 -0.0741 0.177 Uiso 1 1 calc R

loop_
_atom_site_aniso_label
_atom_site_aniso_U_11
_atom_site_aniso_U_22
_atom_site_aniso_U_33
_atom_site_aniso_U_23
_atom_site_aniso_U_13
_atom_site_aniso_U_12
C1 0.046(2) 0.043(2) 0.037(2) 0.0079(16) -0.0029(17) 0.0099(17)
C1A 0.051(2) 0.040(2) 0.049(2) 0.0083(17) -0.0074(18) 0.0042(18)
C1B 0.073(3) 0.046(3) 0.061(3) 0.012(2) -0.013(2) 0.001(2)
C1C 0.057(3) 0.039(2) 0.052(2) 0.0039(19) -0.009(2) 0.0017(19)
C1D 0.066(3) 0.118(4) 0.065(3) 0.012(3) 0.006(3) 0.017(3)
C1E 0.136(5) 0.136(5) 0.051(3) -0.003(3) -0.008(4) 0.034(4)
C1F 0.125(5) 0.085(4) 0.087(4) 0.001(3) -0.055(4) 0.026(4)
C1G 0.078(4) 0.111(4) 0.118(5) -0.008(4) -0.027(4) 0.030(3)
C1H 0.067(3) 0.092(4) 0.080(3) -0.006(3) -0.004(3) 0.022(3)
C2 0.045(2) 0.042(2) 0.040(2) 0.0050(18) -0.0028(17) 0.0139(17)
C3 0.050(2) 0.050(3) 0.043(2) 0.018(2) 0.0018(18) 0.0111(19)
C4 0.060(3) 0.049(3) 0.037(2) 0.0035(19) -0.0003(18) 0.013(2)
C5 0.051(2) 0.037(2) 0.042(2) -0.0017(18) -0.0064(18) 0.0136(18)
C6 0.038(2) 0.038(2) 0.041(2) 0.0050(17) -0.0031(16) 0.0123(16)
C7 0.045(2) 0.046(2) 0.036(2) 0.0064(18) 0.0002(16) 0.0147(18)
C8 0.051(2) 0.036(2) 0.040(2) 0.0044(16) -0.0045(17) 0.0153(17)
C8A 0.056(2) 0.043(2) 0.048(2) 0.0035(18) -0.0088(18) 0.0187(18)
C8B 0.063(3) 0.064(3) 0.047(2) 0.014(2) -0.0008(19) 0.027(2)
C8C 0.059(3) 0.055(3) 0.046(2) 0.018(2) 0.002(2) 0.018(2)
C8D 0.086(3) 0.062(3) 0.069(3) 0.015(3) 0.003(2) -0.001(3)
C8E 0.177(7) 0.050(4) 0.088(4) 0.014(3) 0.032(5) -0.002(4)
C8F 0.221(9) 0.075(4) 0.103(5) 0.042(4) 0.054(6) 0.076(6)
C8G 0.120(5) 0.113(5) 0.118(5) 0.052(4) 0.031(4) 0.080(4)
C8H 0.070(3) 0.072(3) 0.091(3) 0.023(3) -0.007(3) 0.026(3)
C9 0.048(2) 0.036(2) 0.0346(19) 0.0055(16) -0.0058(17) 0.0148(18)
C10 0.058(3) 0.041(2) 0.034(2) 0.0029(17) -0.0016(18) 0.0204(19)
C11 0.054(3) 0.037(2) 0.042(2) -0.0032(17) -0.0084(18) 0.0082(18)
C12 0.046(2) 0.038(2) 0.042(2) 0.0085(17) 0.0010(18) 0.0099(18)
C13 0.054(2) 0.032(2) 0.0314(19) 0.0087(16) -0.0046(17) 0.0083(17)
C14 0.056(2) 0.030(2) 0.037(2) 0.0073(16) -0.0061(18) 0.0103(18)
C15 0.046(2) 0.033(2) 0.0353(19) 0.0045(16) -0.0013(16) 0.0091(16)
C15A 0.059(2) 0.035(2) 0.0309(18) 0.0058(16) 0.0000(17) 0.0167(17)
C15B 0.096(3) 0.047(3) 0.045(2) 0.0155(19) -0.009(2) 0.018(2)
C15C 0.081(3) 0.042(2) 0.041(2) 0.0129(18) -0.002(2) 0.018(2)
C15D 0.079(3) 0.082(3) 0.051(3) 0.021(2) 0.002(2) 0.026(2)
C15E 0.117(4) 0.114(4) 0.041(3) 0.022(3) 0.000(3) 0.039(3)
C15F 0.106(4) 0.108(4) 0.068(3) 0.028(3) -0.028(3) 0.027(3)
C15G 0.079(4) 0.122(4) 0.083(4) 0.038(3) -0.003(3) 0.029(3)
C15H 0.091(4) 0.087(3) 0.062(3) 0.025(3) 0.009(3) 0.033(3)
C16 0.048(2) 0.037(2) 0.0293(18) 0.0060(16) 0.0045(16) 0.0163(17)
C17 0.049(2) 0.042(2) 0.041(2) 0.0013(18) 0.0001(18) 0.0095(19)
C18 0.055(2) 0.048(2) 0.044(2) 0.0081(19) -0.0124(18) 0.017(2)
C19 0.058(2) 0.041(2) 0.036(2) 0.0121(17) 0.0033(18) 0.0207(19)
C20 0.049(2) 0.040(2) 0.0318(19) 0.0082(16) 0.0032(16) 0.0163(17)
C21 0.045(2) 0.041(2) 0.0330(19) 0.0063(16) -0.0002(16) 0.0136(17)
C22 0.055(2) 0.037(2) 0.039(2) 0.0085(16) -0.0024(18) 0.0171(18)
C22A 0.062(2) 0.044(2) 0.035(2) 0.0017(17) -0.0019(18) 0.0120(19)
C22B 0.096(3) 0.046(3) 0.058(3) 0.000(2) -0.013(2) 0.007(2)
C22C 0.070(3) 0.052(3) 0.051(3) -0.001(2) 0.002(2) 0.012(2)
C22D 0.075(3) 0.073(3) 0.051(3) -0.003(2) -0.001(2) 0.012(2)
C22E 0.095(4) 0.112(4) 0.047(3) -0.002(3) -0.007(3) 0.017(3)
C22F 0.098(4) 0.147(6) 0.070(4) -0.025(4) -0.026(3) -0.006(4)
C22G 0.117(5) 0.118(5) 0.099(4) -0.014(4) -0.028(4) -0.026(4)
C22H 0.092(4) 0.072(3) 0.085(3) -0.002(3) -0.010(3) -0.008(3)
C23 0.052(2) 0.034(2) 0.035(2) 0.0071(16) 0.0006(17) 0.0134(17)
C24 0.055(2) 0.041(2) 0.042(2) 0.0095(18) -0.0054(19) 0.0197(19)
C25 0.063(3) 0.044(2) 0.041(2) 0.0177(18) 0.000(2) 0.014(2)
C26 0.049(2) 0.040(2) 0.041(2) 0.0090(17) -0.0004(18) 0.0081(18)
C27 0.049(2) 0.037(2) 0.0334(19) 0.0090(16) -0.0016(17) 0.0057(17)
C28 0.057(2) 0.036(2) 0.036(2) 0.0103(16) -0.0069(18) 0.0060(18)
C29 0.124(5) 0.152(5) 0.076(4) 0.018(4) 0.014(3) 0.059(4)
C30 0.089(3) 0.084(3) 0.057(3) 0.005(2) -0.011(2) 0.023(3)
O1 0.090(2) 0.0588(18) 0.0436(15) 0.0155(13) 0.0083(14) 0.0127(17)
O2 0.0822(19) 0.0470(17) 0.0433(15) -0.0001(12) -0.0035(14) 0.0178(14)
O3 0.0603(19) 0.0469(16) 0.0589(17) -0.0062(13) 0.0068(13) 0.0160(13)
O4 0.0499(16) 0.0482(16) 0.0532(16) -0.0051(13) 0.0031(13) 0.0058(12)
O5 0.0613(18) 0.0483(17) 0.0655(18) 0.0101(13) -0.0176(13) 0.0062(13)
O6 0.0671(17) 0.0477(17) 0.0493(15) 0.0175(13) -0.0059(14) 0.0221(13)
O7 0.0730(18) 0.0577(18) 0.0570(17) 0.0287(13) 0.0089(14) 0.0303(14)
O8 0.0535(16) 0.0617(17) 0.0471(15) 0.0231(13) 0.0138(13) 0.0149(13)
O9 0.116(2) 0.0616(19) 0.0632(18) 0.0267(16) -0.0070(17) 0.0210(19)
O10 0.065(2) 0.209(4) 0.084(2) 0.037(3) -0.0169(19) 0.031(2)

loop_
_atom_type_symbol
_atom_type_description
_atom_type_scat_dispersion_real
_atom_type_scat_dispersion_imag
_atom_type_scat_source
C C 0.0033 0.0016 'International Tables Vol C Tables 4.2.6.8 and 6.1.1.4'
H H 0.0000 0.0000 'International Tables Vol C Tables 4.2.6.8 and 6.1.1.4'
O O 0.0106 0.0060 'International Tables Vol C Tables 4.2.6.8 and 6.1.1.4'

loop_
_geom_angle_atom_site_label_1
_geom_angle_atom_site_label_2
_geom_angle_atom_site_label_3
_geom_angle
C27 C1 C2 111.0(3)
C27 C1 C1A 112.5(3)
C2 C1 C1A 112.7(3)
C1B C1A C1 113.3(3)
C1C C1B C1A 112.5(3)
C1H C1C C1D 117.1(4)
C1H C1C C1B 120.9(4)
C1D C1C C1B 122.0(4)
C1C C1D C1E 121.3(4)
C1F C1E C1D 120.6(5)
C1E C1F C1G 119.2(5)
C1F C1G C1H 120.5(5)
C1C C1H C1G 121.3(4)
C7 C2 C3 116.5(3)
C7 C2 C1 122.2(3)
C3 C2 C1 121.3(3)
C4 C3 O1 115.9(3)
C4 C3 C2 121.0(3)
O1 C3 C2 123.1(3)
C3 C4 C5 120.2(3)
C4 C5 O2 120.7(3)
C4 C5 C6 122.1(3)
O2 C5 C6 117.2(3)
C7 C6 C5 115.8(3)
C7 C6 C8 123.2(3)
C5 C6 C8 120.9(3)
C6 C7 C2 124.4(3)
C9 C8 C6 110.6(2)
C9 C8 C8A 112.9(3)
C6 C8 C8A 113.1(3)
C8B C8A C8 113.5(3)
C8C C8B C8A 114.7(3)
C8D C8C C8H 118.8(4)
C8D C8C C8B 121.3(4)
C8H C8C C8B 119.9(4)
C8C C8D C8E 120.2(5)
C8F C8E C8D 120.6(6)
C8E C8F C8G 119.5(6)
C8F C8G C8H 120.7(6)
C8G C8H C8C 120.2(4)
C10 C9 C14 115.5(3)
C10 C9 C8 122.2(3)
C14 C9 C8 122.3(3)
C11 C10 O3 116.1(3)
C11 C10 C9 122.4(3)
O3 C10 C9 121.5(3)
C10 C11 C12 119.6(3)
C11 C12 C13 121.8(3)
C11 C12 O4 115.3(3)
C13 C12 O4 122.9(3)
C12 C13 C14 116.4(3)
C12 C13 C15 122.6(3)
C14 C13 C15 121.0(3)
C13 C14 C9 124.3(3)
C16 C15 C15A 113.4(3)
C16 C15 C13 110.4(2)
C15A C15 C13 113.3(3)
C15B C15A C15 111.9(3)
C15C C15B C15A 113.7(3)
C15H C15C C15D 117.3(4)
C15H C15C C15B 120.7(4)
C15D C15C C15B 122.1(4)
C15C C15D C15E 121.0(4)
C15F C15E C15D 120.1(4)
C15E C15F C15G 120.0(4)
C15F C15G C15H 119.2(5)
C15C C15H C15G 122.4(4)
C21 C16 C17 116.2(3)
C21 C16 C15 123.2(3)
C17 C16 C15 120.6(3)
C18 C17 C16 122.1(3)
C18 C17 O5 120.9(3)
C16 C17 O5 117.0(3)
C19 C18 C17 119.4(3)
C18 C19 O6 115.4(3)
C18 C19 C20 122.2(3)
O6 C19 C20 122.4(3)
C19 C20 C21 115.7(3)
C19 C20 C22 121.8(3)
C21 C20 C22 122.5(3)
C16 C21 C20 124.4(3)
C20 C22 C23 110.8(3)
C20 C22 C22A 115.5(3)
C23 C22 C22A 111.7(3)
C22B C22A C22 110.6(3)
C22C C22B C22A 118.1(3)
C22D C22C C22H 118.1(4)
C22D C22C C22B 123.1(4)
C22H C22C C22B 118.8(4)
C22C C22D C22E 122.1(4)
C22F C22E C22D 118.5(5)
C22E C22F C22G 120.5(5)
C22F C22G C22H 120.6(5)
C22G C22H C22C 120.2(5)
C28 C23 C24 116.5(3)
C28 C23 C22 122.6(3)
C24 C23 C22 120.9(3)
O7 C24 C25 121.7(3)
O7 C24 C23 117.3(3)
C25 C24 C23 121.0(3)
C26 C25 C24 120.0(3)
C25 C26 O8 119.3(3)
C25 C26 C27 121.8(3)
O8 C26 C27 118.8(3)
C28 C27 C26 115.5(3)
C28 C27 C1 122.8(3)
C26 C27 C1 121.7(3)
C23 C28 C27 125.2(3)

loop_
_geom_bond_atom_site_label_1
_geom_bond_atom_site_label_2
_geom_bond_distance
C1 C27 1.521(4)
C1 C2 1.526(4)
C1 C1A 1.544(4)
C1A C1B 1.528(4)
C1B C1C 1.504(4)
C1C C1H 1.360(5)
C1C C1D 1.368(5)
C1D C1E 1.374(6)
C1E C1F 1.337(7)
C1F C1G 1.354(7)
C1G C1H 1.370(6)
C2 C7 1.390(4)
C2 C3 1.402(4)
C3 C4 1.367(4)
C3 O1 1.368(4)
C4 C5 1.373(4)
C5 O2 1.388(3)
C5 C6 1.391(4)
C6 C7 1.386(4)
C6 C8 1.525(4)
C8 C9 1.506(4)
C8 C8A 1.543(4)
C8A C8B 1.530(4)
C8B C8C 1.506(5)
C8C C8D 1.367(5)
C8C C8H 1.380(5)
C8D C8E 1.386(7)
C8E C8F 1.351(8)
C8F C8G 1.364(8)
C8G C8H 1.369(6)
C9 C10 1.396(4)
C9 C14 1.396(4)
C10 C11 1.365(4)
C10 O3 1.388(3)
C11 C12 1.377(4)
C12 C13 1.387(4)
C12 O4 1.388(4)
C13 C14 1.388(4)
C13 C15 1.529(4)
C15 C16 1.524(4)
C15 C15A 1.524(4)
C15A C15B 1.521(4)
C15B C15C 1.500(4)
C15C C15H 1.364(5)
C15C C15D 1.368(5)
C15D C15E 1.396(5)
C15E C15F 1.345(6)
C15F C15G 1.367(6)
C15G C15H 1.378(6)
C16 C21 1.385(4)
C16 C17 1.388(4)
C17 C18 1.380(4)
C17 O5 1.388(4)
C18 C19 1.373(4)
C19 O6 1.384(3)
C19 C20 1.392(4)
C20 C21 1.403(4)
C20 C22 1.506(4)
C22 C23 1.525(4)
C22 C22A 1.530(4)
C22A C22B 1.513(4)
C22B C22C 1.497(5)
C22C C22D 1.363(5)
C22C C22H 1.378(5)
C22D C22E 1.390(5)
C22E C22F 1.350(7)
C22F C22G 1.369(7)
C22G C22H 1.371(6)
C23 C28 1.378(4)
C23 C24 1.398(4)
C24 O7 1.372(4)
C24 C25 1.385(4)
C25 C26 1.371(4)
C26 O8 1.390(4)
C26 C27 1.406(4)
C27 C28 1.388(4)
C29 O10 1.392(5)
C30 O9 1.397(4)
